data_1536376
loop_
_publ_author_name
'Kaiser, V.'
'le Lirzin, A.'
'Darriet, J.'
'Babel, D.'
'Tressaud, A.'
'Holler, H.'

_publ_section_title
;
 Strukturuntersuchungen an Usoviten: Ba2 Ca M(II) V2 F14 (M(II) = Mn, Fe),
 Ba2 Ca Mn Fe2 F14 und Ba2 Ca Cu M(III)2 F14 (M(III) = Mn, Fe, Ga)
;
_journal_name_full 'Zeitschrift fuer Anorganische und Allgemeine Chemie'
_journal_page_first 2617
_journal_page_last 2624
_journal_volume 628
_journal_year 2002
_chemical_formula_sum 'Ba2 Ca Cu F14 Ga2'
_chemical_name_systematic 'Ba2 Ca Cu (Ga2 F14)'
_space_group_IT_number 15
_symmetry_space_group_name_Hall '-C 2yc'
_symmetry_space_group_name_H-M 'C 1 2/c 1'
_cell_angle_alpha 90
_cell_angle_beta 91.76
_cell_angle_gamma 90
_cell_formula_units_Z 4
_cell_length_a 13.76
_cell_length_b 5.34
_cell_length_c 14.743
_cell_volume 1082.781
_citation_journal_id_ASTM ZAACAB
_cod_data_source_file Kaiser_ZAACAB_2002_630.cif
_cod_data_source_block Ba2Ca1Cu1F14Ga2
_cod_original_formula_sum 'Ba2 Ca1 Cu1 F14 Ga2'
_cod_database_code 1536376

loop_
_symmetry_equiv_pos_as_xyz
x,y,z
-x,y,-z+1/2
-x,-y,-z
x,-y,z-1/2
x+1/2,y+1/2,z
-x+1/2,y+1/2,-z+1/2
-x+1/2,-y+1/2,-z
x+1/2,-y+1/2,z-1/2

loop_
_atom_site_label
_atom_site_type_symbol
_atom_site_fract_x
_atom_site_fract_y
_atom_site_fract_z
_atom_site_occupancy
_atom_site_U_iso_or_equiv
F2 F-1 0.4156 0.305 0.02 1 0.0
Ca1 Ca+2 0 0.5 0 0.108 0.0
F1 F-1 0.1597 0.1997 0.2788 1 0.0
F4 F-1 0.3679 0.2246 0.5482 1 0.0
Ga1 Ga+3 0.37949 0.48548 0.12393 1 0.0
F3 F-1 0.3773 0.2123 0.2024 1 0.0
Cu1 Cu+2 0 0.5 0 0.892 0.0
Cu2 Cu+2 0.5 0.0696 0.75 0.108 0.0
F5 F-1 0.5062 0.4243 0.6546 1 0.0
Ca2 Ca+2 0.5 0.0696 0.75 0.892 0.0
Ba1 Ba+2 0.19053 -0.05394 0.12026 1 0.0
F6 F-1 0.2502 0.4282 0.0913 1 0.0
F7 F-1 0.4424 0.0646 0.3829 1 0.0
